data_1562555
loop_
_publ_author_name
'Wang, Xiaohe'
'Yan, Nana'
'Xie, Miao'
'Liu, Puxu'
'Bai, Pu'
'Su, Haopeng'
'Wang, Binyu'
'Wang, Yunzheng'
'Li, Libo'
'Cheng, Tao'
'Guo, Peng'
'Yan, Wenfu'
'Yu, Jihong'

_publ_section_title
;
 The inorganic cation-tailored &#x201C;trapdoor&#x201D; effect of
 silicoaluminophosphate zeolite for highly selective CO2 separation
;
_journal_issue 25
_journal_name_full 'Chemical Science'
_journal_page_first 8803
_journal_page_last 8810
_journal_paper_doi 10.1039/D1SC00619C
_journal_volume 12
_journal_year 2021
_chemical_formula_sum 'Al24 K6.35 O96 P16.36 Si7.64'
_chemical_formula_weight 3153.26
_space_group_IT_number 197
_space_group_name_Hall 'I 2 2 3'
_space_group_name_H-M_alt 'I 2 3'
_symmetry_cell_setting cubic
_symmetry_Int_Tables_number 197
_symmetry_space_group_name_Hall 'I 2 2 3'
_symmetry_space_group_name_H-M 'I 2 3'
_audit_update_record
;
2021-01-16 deposited with the CCDC.	2021-05-13 downloaded from the CCDC.
;
_cell_angle_alpha 90
_cell_angle_beta 90
_cell_angle_gamma 90
_cell_formula_units_Z 1
_cell_length_a 14.46560(10)
_cell_length_b 14.46560(10)
_cell_length_c 14.46560(10)
_cell_measurement_temperature 25
_cell_measurement_theta_max 60
_cell_measurement_theta_min 2.5
_cell_volume 3026.98(4)
_computing_structure_refinement TOPAS
_diffrn_ambient_temperature 25
_diffrn_measurement_device_type STOE
_diffrn_radiation_probe x-ray
_diffrn_radiation_source 'X-ray tube'
_diffrn_radiation_type 'Cu Ka1'
_diffrn_radiation_wavelength 1.5406
_exptl_absorpt_coefficient_mu 7.544
_exptl_crystal_colour White
_exptl_crystal_density_diffrn 1.730
_pd_proc_ls_prof_R_factor 0.02768
_pd_proc_ls_prof_wR_expected 0.01283
_pd_proc_ls_prof_wR_factor 0.04324
_refine_ls_goodness_of_fit_all 3.3713
_refine_ls_R_I_factor 0.01775
_refine_ls_shift/su_max -0.00129
_cod_data_source_file d1sc00619c2.cif
_cod_data_source_block I
_cod_depositor_comments
;
The following automatic conversions were performed:

data item '_diffrn_radiation_probe' value 'X-ray' was changed to
'x-ray' in accordance with the
/home/data/users/saulius/crontab/automatic-downloads/rss-feeds/RSC/lib/dictionaries/cif_core.dic
dictionary named 'cif_core.dic' version 2.4.2 last updated on
2011-04-26.

Automatic conversion script
Id: cif_fix_values 7556 2019-12-06 15:28:31Z antanas 

 Adding full bibliography for 1562555--1562558.cif.
;
_cod_original_formula_sum 'Al24 K6.35 O96 P16.36 Si7.64 '
_cod_database_code 1562555

loop_
_space_group_symop_id
_space_group_symop_operation_xyz
1 x,y,z
2 -x,-y,z
3 -x,y,-z
4 x,-y,-z
5 z,x,y
6 z,-x,-y
7 -z,-x,y
8 -z,x,-y
9 y,z,x
10 -y,z,-x
11 y,-z,-x
12 -y,-z,x
13 x+1/2,y+1/2,z+1/2
14 -x+1/2,-y+1/2,z+1/2
15 -x+1/2,y+1/2,-z+1/2
16 x+1/2,-y+1/2,-z+1/2
17 z+1/2,x+1/2,y+1/2
18 z+1/2,-x+1/2,-y+1/2
19 -z+1/2,-x+1/2,y+1/2
20 -z+1/2,x+1/2,-y+1/2
21 y+1/2,z+1/2,x+1/2
22 -y+1/2,z+1/2,-x+1/2
23 y+1/2,-z+1/2,-x+1/2
24 -y+1/2,-z+1/2,x+1/2

loop_
_atom_site_label
_atom_site_type_symbol
_atom_site_fract_x
_atom_site_fract_y
_atom_site_fract_z
_atom_site_adp_type
_atom_site_U_iso_or_equiv
_atom_site_site_symmetry_multiplicity
_atom_site_occupancy
_atom_site_calc_flag
_atom_site_refinement_flags
_atom_site_disorder_assembly
_atom_site_disorder_group
Al1 Al 0.2694(2) 0.1231(3) 0.4233(2) Uiso 0.00336(17) 24 1 d . . .
P1 P 0.1236(3) 0.2771(2) 0.4281(2) Uiso 0.0040(2) 24 0.6818 d . . .
Si2 Si 0.1236(3) 0.2771(2) 0.4281(2) Uiso 0.0040(2) 24 0.3182 d . . .
O1 O 0.0418(4) 0.2147(4) 0.3938(7) Uiso 0.0067(4) 24 1 d . . .
O2 O 0.1981(4) 0.0332(4) 0.3856(6) Uiso 0.0067(4) 24 1 d . . .
O3 O 0.2165(4) 0.2287(4) 0.4035(2) Uiso 0.0067(4) 24 1 d . . .
O4 O 0.1270(4) 0.1213(5) 0.6204(2) Uiso 0.0067(4) 24 1 d . . .
K1 K 0.4944(7) -0.0279(4) 0.4755(5) Uiso 0.0101(5) 24 0.2281(3) d . . .
K2 K 0.3484(7) 0.6516(7) 0.6516(7) Uiso 0.0101(5) 8 0.1100(3) d . . .

loop_
_atom_site_aniso_label
_atom_site_aniso_type_symbol
_atom_site_aniso_U_11
_atom_site_aniso_U_22
_atom_site_aniso_U_33
_atom_site_aniso_U_12
_atom_site_aniso_U_13
_atom_site_aniso_U_23
? ? ? ? ? ? ? ?

loop_
_atom_type_symbol
_atom_type_scat_dispersion_real
_atom_type_scat_dispersion_imag
_atom_type_scat_source
Al 0.0645 0.0514 'International Tables Vol C tables 4.2.6.8 and 6.1.1.1'
K 0.2009 0.2494 'International Tables Vol C tables 4.2.6.8 and 6.1.1.1'
O 0.0106 0.0060 'International Tables Vol C tables 4.2.6.8 and 6.1.1.1'
P 0.1023 0.0942 'International Tables Vol C tables 4.2.6.8 and 6.1.1.1'
Si 0.0817 0.0704 'International Tables Vol C tables 4.2.6.8 and 6.1.1.1'

loop_
_exptl_crystal_face_index_h
_exptl_crystal_face_index_k
_exptl_crystal_face_index_l
_exptl_crystal_face_perp_dist
? ? ? ?

loop_
_geom_angle_atom_site_label_1
_geom_angle_atom_site_label_2
_geom_angle_atom_site_label_3
_geom_angle_site_symmetry_1
_geom_angle_site_symmetry_2
_geom_angle_site_symmetry_3
_geom_angle
_geom_angle_publ_flag
K1 Al1 K1 2_655 . 4_556 10.96(16) ?
K1 Al1 K2 2_655 . 4_566 95.9(2) ?
K1 Al1 K2 4_556 . 4_566 99.8(2) ?
Si2 P1 O1 . . . 0 ?
Si2 P1 O2 . . 19_555 0 ?
Si2 P1 O3 . . . 0 ?
Si2 P1 O4 . . 18_455 0 ?
Si2 P1 K1 . . 10_556 0 ?
Si2 P1 K2 . . 4_566 0 ?
O1 P1 O2 . . 19_555 112.0(5) ?
O1 P1 O3 . . . 108.7(4) ?
O1 P1 O4 . . 18_455 110.1(4) ?
O1 P1 K1 . . 10_556 106.5(3) ?
O1 P1 K2 . . 4_566 138.1(4) ?
O2 P1 O3 19_555 . . 113.4(4) ?
O2 P1 O4 19_555 . 18_455 103.8(4) ?
O2 P1 K1 19_555 . 10_556 56.6(3) ?
O2 P1 K2 19_555 . 4_566 108.8(4) ?
O3 P1 O4 . . 18_455 108.7(3) ?
O3 P1 K1 . . 10_556 144.3(3) ?
O3 P1 K2 . . 4_566 43.6(3) ?
O4 P1 K1 18_455 . 10_556 52.0(3) ?
O4 P1 K2 18_455 . 4_566 68.0(2) ?
K1 P1 K2 10_556 . 4_566 103.5(2) ?
P1 Si2 O1 . . . 0 ?
P1 Si2 O2 . . 19_555 0 ?
P1 Si2 O3 . . . 0 ?
P1 Si2 O4 . . 18_455 0 ?
P1 Si2 K1 . . 10_556 0 ?
P1 Si2 K2 . . 4_566 0 ?
O1 Si2 O2 . . 19_555 112.0(5) ?
O1 Si2 O3 . . . 108.7(4) ?
O1 Si2 O4 . . 18_455 110.1(4) ?
O1 Si2 K1 . . 10_556 106.5(3) ?
O1 Si2 K2 . . 4_566 138.1(4) ?
O2 Si2 O3 19_555 . . 113.4(4) ?
O2 Si2 O4 19_555 . 18_455 103.8(4) ?
O2 Si2 K1 19_555 . 10_556 56.6(3) ?
O2 Si2 K2 19_555 . 4_566 108.8(4) ?
O3 Si2 O4 . . 18_455 108.7(3) ?
O3 Si2 K1 . . 10_556 144.3(3) ?
O3 Si2 K2 . . 4_566 43.6(3) ?
O4 Si2 K1 18_455 . 10_556 52.0(3) ?
O4 Si2 K2 18_455 . 4_566 68.0(2) ?
K1 Si2 K2 10_556 . 4_566 103.5(2) ?
P1 O1 Si2 . . . 0 ?
P1 O2 Si2 22_545 . 22_545 0 ?
P1 O2 K1 22_545 . 19_555 95.9(4) ?
Si2 O2 K1 22_545 . 19_555 95.9(4) ?
P1 O3 Si2 . . . 0 ?
P1 O3 K2 . . 4_566 112.9(4) ?
Si2 O3 K2 . . 4_566 112.9(4) ?
P1 O4 Si2 24_555 . 24_555 0 ?
P1 O4 K1 24_555 . 20_545 101.0(4) ?
Si2 O4 K1 24_555 . 20_545 101.0(4) ?
Al1 K1 Al1 2_655 . 4_556 135.90(19) ?
Al1 K1 P1 2_655 . 7_655 51.52(14) ?
Al1 K1 Si2 2_655 . 7_655 51.52(14) ?
Al1 K1 O2 2_655 . 22_545 77.8(2) ?
Al1 K1 O4 2_655 . 23_555 25.14(17) ?
Al1 K1 K1 2_655 . 2_655 100.4(10) ?
Al1 K1 K1 2_655 . 3_656 89.6(11) ?
Al1 K1 K1 2_655 . 4_556 114.1(8) ?
Al1 K1 P1 4_556 . 7_655 117.4(2) ?
Al1 K1 Si2 4_556 . 7_655 117.4(2) ?
Al1 K1 O2 4_556 . 22_545 93.5(3) ?
Al1 K1 O4 4_556 . 23_555 127.4(2) ?
Al1 K1 K1 4_556 . 2_655 121.4(10) ?
Al1 K1 K1 4_556 . 3_656 79.4(10) ?
Al1 K1 K1 4_556 . 4_556 91.0(7) ?
P1 K1 Si2 7_655 . 7_655 0 ?
P1 K1 O2 7_655 . 22_545 27.49(15) ?
P1 K1 O4 7_655 . 23_555 26.98(16) ?
P1 K1 K1 7_655 . 2_655 109.7(8) ?
P1 K1 K1 7_655 . 3_656 139.0(11) ?
P1 K1 K1 7_655 . 4_556 150.3(7) ?
Si2 K1 O2 7_655 . 22_545 27.49(15) ?
Si2 K1 O4 7_655 . 23_555 26.98(16) ?
Si2 K1 K1 7_655 . 2_655 109.7(8) ?
Si2 K1 K1 7_655 . 3_656 139.0(11) ?
Si2 K1 K1 7_655 . 4_556 150.3(7) ?
O2 K1 O4 22_545 . 23_555 52.6(2) ?
O2 K1 K1 22_545 . 2_655 117.4(8) ?
O2 K1 K1 22_545 . 3_656 153.5(8) ?
O2 K1 K1 22_545 . 4_556 156.4(7) ?
O4 K1 K1 23_555 . 2_655 110.5(10) ?
O4 K1 K1 23_555 . 3_656 112.5(11) ?
O4 K1 K1 23_555 . 4_556 137.0(9) ?
K1 K1 K1 2_655 . 3_656 87.5(10) ?
K1 K1 K1 2_655 . 4_556 42.5(7) ?
K1 K1 K1 3_656 . 4_556 50.0(7) ?
Al1 K2 Al1 4_566 . 6_566 94.6(2) ?
Al1 K2 Al1 4_566 . 11_566 94.6(2) ?
Al1 K2 P1 4_566 . 4_566 50.30(15) ?
Al1 K2 P1 4_566 . 6_566 51.22(16) ?
Al1 K2 P1 4_566 . 11_566 117.9(3) ?
Al1 K2 Si2 4_566 . 4_566 50.30(15) ?
Al1 K2 Si2 4_566 . 6_566 51.22(16) ?
Al1 K2 Si2 4_566 . 11_566 117.9(3) ?
Al1 K2 O3 4_566 . 4_566 27.14(17) ?
Al1 K2 O3 4_566 . 6_566 69.4(3) ?
Al1 K2 O3 4_566 . 11_566 106.0(3) ?
Al1 K2 Al1 6_566 . 11_566 94.6(2) ?
Al1 K2 P1 6_566 . 4_566 117.9(3) ?
Al1 K2 P1 6_566 . 6_566 50.30(15) ?
Al1 K2 P1 6_566 . 11_566 51.22(16) ?
Al1 K2 Si2 6_566 . 4_566 117.9(3) ?
Al1 K2 Si2 6_566 . 6_566 50.30(15) ?
Al1 K2 Si2 6_566 . 11_566 51.22(16) ?
Al1 K2 O3 6_566 . 4_566 106.0(3) ?
Al1 K2 O3 6_566 . 6_566 27.14(17) ?
Al1 K2 O3 6_566 . 11_566 69.4(3) ?
Al1 K2 P1 11_566 . 4_566 51.22(16) ?
Al1 K2 P1 11_566 . 6_566 117.9(3) ?
Al1 K2 P1 11_566 . 11_566 50.30(15) ?
Al1 K2 Si2 11_566 . 4_566 51.22(16) ?
Al1 K2 Si2 11_566 . 6_566 117.9(3) ?
Al1 K2 Si2 11_566 . 11_566 50.30(15) ?
Al1 K2 O3 11_566 . 4_566 69.4(3) ?
Al1 K2 O3 11_566 . 6_566 106.0(3) ?
Al1 K2 O3 11_566 . 11_566 27.14(17) ?
P1 K2 P1 4_566 . 6_566 97.0(3) ?
P1 K2 P1 4_566 . 11_566 97.0(3) ?
P1 K2 Si2 4_566 . 4_566 0 ?
P1 K2 Si2 4_566 . 6_566 97.0(3) ?
P1 K2 Si2 4_566 . 11_566 97.0(3) ?
P1 K2 O3 4_566 . 4_566 23.46(16) ?
P1 K2 O3 4_566 . 6_566 105.7(3) ?
P1 K2 O3 4_566 . 11_566 74.4(3) ?
P1 K2 P1 6_566 . 11_566 97.0(3) ?
P1 K2 Si2 6_566 . 4_566 97.0(3) ?
P1 K2 Si2 6_566 . 6_566 0 ?
P1 K2 Si2 6_566 . 11_566 97.0(3) ?
P1 K2 O3 6_566 . 4_566 74.4(3) ?
P1 K2 O3 6_566 . 6_566 23.46(16) ?
P1 K2 O3 6_566 . 11_566 105.7(3) ?
P1 K2 Si2 11_566 . 4_566 97.0(3) ?
P1 K2 Si2 11_566 . 6_566 97.0(3) ?
P1 K2 Si2 11_566 . 11_566 0 ?
P1 K2 O3 11_566 . 4_566 105.7(3) ?
P1 K2 O3 11_566 . 6_566 74.4(3) ?
P1 K2 O3 11_566 . 11_566 23.46(16) ?
Si2 K2 Si2 4_566 . 6_566 97.0(3) ?
Si2 K2 Si2 4_566 . 11_566 97.0(3) ?
Si2 K2 O3 4_566 . 4_566 23.46(16) ?
Si2 K2 O3 4_566 . 6_566 105.7(3) ?
Si2 K2 O3 4_566 . 11_566 74.4(3) ?
Si2 K2 Si2 6_566 . 11_566 97.0(3) ?
Si2 K2 O3 6_566 . 4_566 74.4(3) ?
Si2 K2 O3 6_566 . 6_566 23.46(16) ?
Si2 K2 O3 6_566 . 11_566 105.7(3) ?
Si2 K2 O3 11_566 . 4_566 105.7(3) ?
Si2 K2 O3 11_566 . 6_566 74.4(3) ?
Si2 K2 O3 11_566 . 11_566 23.46(16) ?
O3 K2 O3 4_566 . 6_566 86.8(3) ?
O3 K2 O3 4_566 . 11_566 86.8(3) ?
O3 K2 O3 6_566 . 11_566 86.8(3) ?

loop_
_geom_bond_atom_site_label_1
_geom_bond_atom_site_label_2
_geom_bond_site_symmetry_1
_geom_bond_site_symmetry_2
_geom_bond_distance
_geom_bond_publ_flag
Al1 K1 . 2_655 3.760(10) ?
Al1 K1 . 4_556 3.825(10) ?
Al1 K2 . 4_566 3.620(11) ?
P1 Si2 . . 0 ?
P1 O1 . . 1.569(7) ?
P1 O2 . 19_555 1.568(6) ?
P1 O3 . . 1.557(7) ?
P1 O4 . 18_455 1.561(7) ?
P1 K1 . 10_556 3.378(8) ?
P1 K2 . 4_566 3.601(11) ?
Si2 O1 . . 1.569(7) ?
Si2 O2 . 19_555 1.568(6) ?
Si2 O3 . . 1.557(7) ?
Si2 O4 . 18_455 1.561(7) ?
Si2 K1 . 10_556 3.378(8) ?
Si2 K2 . 4_566 3.601(11) ?
O2 K1 . 19_555 2.834(10) ?
O3 K2 . 4_566 2.697(12) ?
O4 K1 . 20_545 2.713(10) ?
K1 K1 . 2_655 0.823(9) ?
K1 K1 . 3_656 0.727(10) ?
K1 K1 . 4_556 1.074(9) ?

loop_
_geom_hbond_atom_site_label_D
_geom_hbond_atom_site_label_H
_geom_hbond_atom_site_label_A
_geom_hbond_site_symmetry_D
_geom_hbond_site_symmetry_H
_geom_hbond_site_symmetry_A
_geom_hbond_distance_DH
_geom_hbond_distance_HA
_geom_hbond_distance_DA
_geom_hbond_angle_DHA
_geom_hbond_publ_flag
? ? ? ? ? ? ? ? ? ? ?

loop_
_geom_torsion_atom_site_label_1
_geom_torsion_atom_site_label_2
_geom_torsion_atom_site_label_3
_geom_torsion_atom_site_label_4
_geom_torsion_site_symmetry_1
_geom_torsion_site_symmetry_2
_geom_torsion_site_symmetry_3
_geom_torsion_site_symmetry_4
_geom_torsion
_geom_torsion_publ_flag
? ? ? ? ? ? ? ? ? ?

loop_
_restr_angle_atom_site_label_1
_restr_angle_site_symmetry_1
_restr_angle_atom_site_label_2
_restr_angle_site_symmetry_2
_restr_angle_atom_site_label_3
_restr_angle_site_symmetry_3
_restr_angle_target
_restr_angle_target_weight_param
? ? ? ? ? ? ? ?

loop_
_restr_distance_atom_site_label_1
_restr_distance_site_symmetry_1
_restr_distance_atom_site_label_2
_restr_distance_site_symmetry_2
_restr_distance_target
_restr_distance_target_weight_param
? ? ? ? ? ?

loop_
_restr_equal_angle_atom_site_label_1
_restr_equal_angle_site_symmetry_1
_restr_equal_angle_atom_site_label_2
_restr_equal_angle_site_symmetry_2
_restr_equal_angle_atom_site_label_3
_restr_equal_angle_site_symmetry_3
_restr_equal_angle_class_class_id
_restr_equal_angle_class_target_weight_param
? ? ? ? ? ? ? ?

loop_
_restr_equal_distance_atom_site_label_1
_restr_equal_distance_site_symmetry_1
_restr_equal_distance_atom_site_label_2
_restr_equal_distance_site_symmetry_2
_restr_equal_distance_class_class_id
_restr_equal_distance_class_target_weight_param
? ? ? ? ? ?

loop_
_restr_equal_torsion_atom_site_label_1
_restr_equal_torsion_site_symmetry_1
_restr_equal_torsion_atom_site_label_2
_restr_equal_torsion_site_symmetry_2
_restr_equal_torsion_atom_site_label_3
_restr_equal_torsion_site_symmetry_3
_restr_equal_torsion_atom_site_label_4
_restr_equal_torsion_site_symmetry_4
_restr_equal_torsion_class_class_id
_restr_equal_torsion_class_target_weight_param
? ? ? ? ? ? ? ? ? ?

loop_
_restr_torsion_atom_site_label_1
_restr_torsion_site_symmetry_1
_restr_torsion_atom_site_label_2
_restr_torsion_site_symmetry_2
_restr_torsion_atom_site_label_3
_restr_torsion_site_symmetry_3
_restr_torsion_atom_site_label_4
_restr_torsion_site_symmetry_4
_restr_torsion_angle_target
_restr_torsion_weight_param
? ? ? ? ? ? ? ? ? ?

loop_
_twin_individual_id
_twin_individual_mass_fraction_refined
_twin_individual_twin_matrix_11
_twin_individual_twin_matrix_12
_twin_individual_twin_matrix_13
_twin_individual_twin_matrix_21
_twin_individual_twin_matrix_22
_twin_individual_twin_matrix_23
_twin_individual_twin_matrix_31
_twin_individual_twin_matrix_32
_twin_individual_twin_matrix_33
? ? ? ? ? ? ? ? ? ? ?

loop_
_jana_atom_site_adp_c_label
_jana_atom_site_adp_c_type_symbol
_jana_atom_site_adp_c_111
_jana_atom_site_adp_c_112
_jana_atom_site_adp_c_113
_jana_atom_site_adp_c_122
_jana_atom_site_adp_c_123
_jana_atom_site_adp_c_133
_jana_atom_site_adp_c_222
_jana_atom_site_adp_c_223
_jana_atom_site_adp_c_233
_jana_atom_site_adp_c_333
? ? ? ? ? ? ? ? ? ? ? ?

loop_
_jana_atom_site_adp_d_label
_jana_atom_site_adp_d_type_symbol
_jana_atom_site_adp_d_1111
_jana_atom_site_adp_d_1112
_jana_atom_site_adp_d_1113
_jana_atom_site_adp_d_1122
_jana_atom_site_adp_d_1123
_jana_atom_site_adp_d_1133
_jana_atom_site_adp_d_1222
_jana_atom_site_adp_d_1223
_jana_atom_site_adp_d_1233
_jana_atom_site_adp_d_1333
_jana_atom_site_adp_d_2222
_jana_atom_site_adp_d_2223
_jana_atom_site_adp_d_2233
_jana_atom_site_adp_d_2333
_jana_atom_site_adp_d_3333
? ? ? ? ? ? ? ? ? ? ? ? ? ? ? ? ?

loop_
_jana_atom_site_adp_e_label
_jana_atom_site_adp_e_type_symbol
_jana_atom_site_adp_e_11111
_jana_atom_site_adp_e_11112
_jana_atom_site_adp_e_11113
_jana_atom_site_adp_e_11122
_jana_atom_site_adp_e_11123
_jana_atom_site_adp_e_11133
_jana_atom_site_adp_e_11222
_jana_atom_site_adp_e_11223
_jana_atom_site_adp_e_11233
_jana_atom_site_adp_e_11333
_jana_atom_site_adp_e_12222
_jana_atom_site_adp_e_12223
_jana_atom_site_adp_e_12233
_jana_atom_site_adp_e_12333
_jana_atom_site_adp_e_13333
_jana_atom_site_adp_e_22222
_jana_atom_site_adp_e_22223
_jana_atom_site_adp_e_22233
_jana_atom_site_adp_e_22333
_jana_atom_site_adp_e_23333
_jana_atom_site_adp_e_33333
? ? ? ? ? ? ? ? ? ? ? ? ? ? ? ? ? ? ? ? ? ? ?

loop_
_jana_atom_site_adp_f_label
_jana_atom_site_adp_f_type_symbol
_jana_atom_site_adp_f_111111
_jana_atom_site_adp_f_111112
_jana_atom_site_adp_f_111113
_jana_atom_site_adp_f_111122
_jana_atom_site_adp_f_111123
_jana_atom_site_adp_f_111133
_jana_atom_site_adp_f_111222
_jana_atom_site_adp_f_111223
_jana_atom_site_adp_f_111233
_jana_atom_site_adp_f_111333
_jana_atom_site_adp_f_112222
_jana_atom_site_adp_f_112223
_jana_atom_site_adp_f_112233
_jana_atom_site_adp_f_112333
_jana_atom_site_adp_f_113333
_jana_atom_site_adp_f_122222
_jana_atom_site_adp_f_122223
_jana_atom_site_adp_f_122233
_jana_atom_site_adp_f_122333
_jana_atom_site_adp_f_123333
_jana_atom_site_adp_f_133333
_jana_atom_site_adp_f_222222
_jana_atom_site_adp_f_222223
_jana_atom_site_adp_f_222233
_jana_atom_site_adp_f_222333
_jana_atom_site_adp_f_223333
_jana_atom_site_adp_f_233333
_jana_atom_site_adp_f_333333
? ? ? ? ? ? ? ? ? ? ? ? ? ? ? ? ? ? ? ? ? ? ? ? ? ? ? ? ? ?
